data_4027946
loop_
_publ_author_name
'Jan V\'avra'
'Luk\'a\<s Severa'
'Ivana C\'isa\<rov\'a'
'Blanka Klepet\'a\<rov\'a'
'David \<Saman'
'Du\<san Koval'
'V\'aclav Ka\<si\<cka'
'Filip Tepl\'y'

_publ_section_title
;
 Search for Conglomerate in Set of [7]Helquat Salts: Multigram Resolution
 of Helicene-Viologen Hybrid by Preferential Crystallization
;
_journal_name_full 'Journal of Organic Chemistry'
_journal_page_first 1329
_journal_page_last 1342
_journal_paper_doi 10.1021/jo301615k
_journal_volume 78
_journal_year 2013
_chemical_formula_moiety 'C30 H26 N2, 2(I)'
_chemical_formula_sum 'C30 H26 I2 N2'
_chemical_formula_weight 668.33
_chemical_name_systematic
; 
 ? 
;
_space_group_IT_number 56
_symmetry_cell_setting orthorhombic
_symmetry_space_group_name_Hall '-P 2ab 2ac'
_symmetry_space_group_name_H-M 'P c c n'
_atom_sites_solution_hydrogens difmap
_atom_sites_solution_primary direct
_atom_sites_solution_secondary difmap
_audit_creation_method SHELXL-97
_cell_angle_alpha 90.00
_cell_angle_beta 90.00
_cell_angle_gamma 90.00
_cell_formula_units_Z 8
_cell_length_a 12.3229(4)
_cell_length_b 18.3554(5)
_cell_length_c 22.9405(6)
_cell_measurement_reflns_used 9889
_cell_measurement_temperature 150(2)
_cell_measurement_theta_max 27.49
_cell_measurement_theta_min 2.67
_cell_volume 5189.0(3)
_computing_cell_refinement 'Bruker SAINT'
_computing_data_collection 'Bruker APEX2'
_computing_data_reduction 'Bruker SAINT'
_computing_structure_refinement 'SHELXL-97 (Sheldrick, 1997)'
_computing_structure_solution 'SHELXS-97 (Sheldrick, 2008)'
_diffrn_ambient_temperature 150(2)
_diffrn_measured_fraction_theta_full 1.000
_diffrn_measured_fraction_theta_max 1.000
_diffrn_measurement_device_type 'Bruker APEX-II CCD'
_diffrn_measurement_method '\f and \w scans'
_diffrn_radiation_monochromator graphite
_diffrn_radiation_source 'fine-focus sealed tube'
_diffrn_radiation_type MoK\a
_diffrn_radiation_wavelength 0.71073
_diffrn_reflns_av_R_equivalents 0.0290
_diffrn_reflns_av_sigmaI/netI 0.0194
_diffrn_reflns_limit_h_max 16
_diffrn_reflns_limit_h_min -16
_diffrn_reflns_limit_k_max 23
_diffrn_reflns_limit_k_min -23
_diffrn_reflns_limit_l_max 23
_diffrn_reflns_limit_l_min -29
_diffrn_reflns_number 42564
_diffrn_reflns_theta_full 27.50
_diffrn_reflns_theta_max 27.50
_diffrn_reflns_theta_min 1.78
_diffrn_standards_number 0
_exptl_absorpt_coefficient_mu 2.445
_exptl_absorpt_correction_T_max 0.6813
_exptl_absorpt_correction_T_min 0.3657
_exptl_absorpt_correction_type numerical
_exptl_crystal_colour orange
_exptl_crystal_density_diffrn 1.711
_exptl_crystal_description prism
_exptl_crystal_F_000 2608
_exptl_crystal_size_max 0.51
_exptl_crystal_size_mid 0.28
_exptl_crystal_size_min 0.17
_refine_diff_density_max 2.221
_refine_diff_density_min -1.593
_refine_diff_density_rms 0.089
_refine_ls_extinction_method none
_refine_ls_goodness_of_fit_ref 1.095
_refine_ls_hydrogen_treatment constr
_refine_ls_matrix_type full
_refine_ls_number_parameters 309
_refine_ls_number_reflns 5967
_refine_ls_number_restraints 0
_refine_ls_restrained_S_all 1.095
_refine_ls_R_factor_all 0.0449
_refine_ls_R_factor_gt 0.0328
_refine_ls_shift/su_max 0.001
_refine_ls_shift/su_mean 0.000
_refine_ls_structure_factor_coef Fsqd
_refine_ls_weighting_details 'calc w=1/[\s^2^(Fo^2^)+(0.0261P)^2^+12.3709P] where P=(Fo^2^+2Fc^2^)/3'
_refine_ls_weighting_scheme calc
_refine_ls_wR_factor_gt 0.0734
_refine_ls_wR_factor_ref 0.0788
_reflns_number_gt 4905
_reflns_number_total 5967
_reflns_threshold_expression I>2\s(I)
_cod_data_source_file jo301615k_2_I.cif
_cod_data_source_block jv_1916_acoet
_cod_database_code 4027946

loop_
_symmetry_equiv_pos_as_xyz
'x, y, z'
'x+1/2, -y, -z+1/2'
'-x, y+1/2, -z+1/2'
'-x+1/2, -y+1/2, z'
'-x, -y, -z'
'-x-1/2, y, z-1/2'
'x, -y-1/2, z-1/2'
'x-1/2, y-1/2, -z'

loop_
_atom_site_label
_atom_site_type_symbol
_atom_site_fract_x
_atom_site_fract_y
_atom_site_fract_z
_atom_site_U_iso_or_equiv
_atom_site_adp_type
_atom_site_occupancy
_atom_site_symmetry_multiplicity
_atom_site_calc_flag
_atom_site_refinement_flags
C11 C 0.0930(2) 0.22750(18) 0.32661(13) 0.0221(6) Uani 1 1 d .
H11 H 0.0889 0.2030 0.3630 0.027 Uiso 1 1 calc R
C12 C 0.0460(3) 0.1972(2) 0.27845(15) 0.0285(7) Uani 1 1 d .
H12 H 0.0105 0.1514 0.2814 0.034 Uiso 1 1 calc R
C13 C 0.0499(3) 0.2335(2) 0.22430(15) 0.0327(8) Uani 1 1 d .
H13 H 0.0194 0.2110 0.1908 0.039 Uiso 1 1 calc R
C14 C 0.0970(3) 0.3006(2) 0.21953(14) 0.0316(8) Uani 1 1 d .
H14 H 0.0960 0.3253 0.1831 0.038 Uiso 1 1 calc R
C15 C 0.1473(3) 0.33371(19) 0.26839(14) 0.0262(7) Uani 1 1 d .
C16 C 0.1938(3) 0.4036(2) 0.26671(16) 0.0336(8) Uani 1 1 d .
H16 H 0.1979 0.4292 0.2308 0.040 Uiso 1 1 calc R
C17 C 0.2325(3) 0.43461(19) 0.31583(16) 0.0328(8) Uani 1 1 d .
H17 H 0.2572 0.4836 0.3149 0.039 Uiso 1 1 calc R
N18 N 0.2365(2) 0.39659(15) 0.36682(12) 0.0258(6) Uani 1 1 d .
C19 C 0.2757(3) 0.43347(19) 0.42070(16) 0.0324(8) Uani 1 1 d .
H19A H 0.2657 0.4868 0.4170 0.039 Uiso 1 1 calc R
H19B H 0.3540 0.4236 0.4261 0.039 Uiso 1 1 calc R
C21 C 0.8917(2) 0.19669(17) 0.42140(13) 0.0184(6) Uani 1 1 d .
H21 H 0.8772 0.1710 0.3863 0.022 Uiso 1 1 calc R
C22 C 0.9307(2) 0.15976(18) 0.46879(13) 0.0232(7) Uani 1 1 d .
H22 H 0.9423 0.1087 0.4665 0.028 Uiso 1 1 calc R
C23 C 0.9538(3) 0.19721(19) 0.52127(14) 0.0280(7) Uani 1 1 d .
H23 H 0.9786 0.1709 0.5543 0.034 Uiso 1 1 calc R
C24 C 0.9405(3) 0.27107(19) 0.52462(14) 0.0283(7) Uani 1 1 d .
H24 H 0.9578 0.2959 0.5597 0.034 Uiso 1 1 calc R
C25 C 0.9012(2) 0.31057(17) 0.47628(13) 0.0217(6) Uani 1 1 d .
C26 C 0.8902(3) 0.38714(19) 0.47762(14) 0.0291(7) Uani 1 1 d .
H26 H 0.9033 0.4130 0.5128 0.035 Uiso 1 1 calc R
C27 C 0.8611(3) 0.42355(18) 0.42895(15) 0.0290(7) Uani 1 1 d .
H27 H 0.8600 0.4753 0.4292 0.035 Uiso 1 1 calc R
N28 N 0.8332(2) 0.38705(14) 0.37933(11) 0.0203(5) Uani 1 1 d .
C29 C 0.8067(3) 0.42955(17) 0.32632(14) 0.0256(7) Uani 1 1 d .
H29A H 0.8368 0.4794 0.3295 0.031 Uiso 1 1 calc R
H29B H 0.7270 0.4332 0.3217 0.031 Uiso 1 1 calc R
C110 C 0.2131(3) 0.40582(18) 0.47284(15) 0.0297(7) Uani 1 1 d .
H11A H 0.2401 0.4295 0.5088 0.036 Uiso 1 1 calc R
H11B H 0.1351 0.4177 0.4684 0.036 Uiso 1 1 calc R
C111 C 0.2277(2) 0.32434(18) 0.47709(14) 0.0230(6) Uani 1 1 d .
C112 C 0.2390(3) 0.28768(19) 0.53024(13) 0.0267(7) Uani 1 1 d .
C128 C 0.2344(2) 0.28701(16) 0.42409(13) 0.0196(6) Uani 1 1 d .
C129 C 0.2049(2) 0.32659(16) 0.37018(13) 0.0201(6) Uani 1 1 d .
C130 C 0.1478(2) 0.29540(17) 0.32278(13) 0.0205(6) Uani 1 1 d .
C131 C 0.2241(3) 0.3297(2) 0.58608(15) 0.0391(9) Uani 1 1 d .
H13A H 0.2904 0.3571 0.5948 0.059 Uiso 1 1 calc R
H13B H 0.2089 0.2958 0.6180 0.059 Uiso 1 1 calc R
H13C H 0.1631 0.3636 0.5818 0.059 Uiso 1 1 calc R
C210 C 0.8557(3) 0.39089(18) 0.27429(14) 0.0250(7) Uani 1 1 d .
H21A H 0.8409 0.4188 0.2382 0.030 Uiso 1 1 calc R
H21B H 0.9353 0.3868 0.2791 0.030 Uiso 1 1 calc R
C211 C 0.8056(2) 0.31604(17) 0.27013(13) 0.0195(6) Uani 1 1 d .
C212 C 0.7778(2) 0.28326(17) 0.21715(13) 0.0217(6) Uani 1 1 d .
C228 C 0.7819(2) 0.28196(15) 0.32338(12) 0.0168(6) Uani 1 1 d .
C229 C 0.8295(2) 0.31373(16) 0.37669(12) 0.0164(6) Uani 1 1 d .
C230 C 0.8728(2) 0.27296(16) 0.42397(12) 0.0171(6) Uani 1 1 d .
C231 C 0.8105(3) 0.3181(2) 0.16032(14) 0.0311(8) Uani 1 1 d .
H23A H 0.7490 0.3453 0.1443 0.047 Uiso 1 1 calc R
H23B H 0.8325 0.2802 0.1326 0.047 Uiso 1 1 calc R
H23C H 0.8714 0.3514 0.1671 0.047 Uiso 1 1 calc R
I1 I 0.958373(19) 0.059861(13) 0.139038(10) 0.03342(7) Uani 1 1 d .
I2 I 0.54071(2) 0.516982(14) 0.375283(13) 0.04528(9) Uani 1 1 d .

loop_
_atom_site_aniso_label
_atom_site_aniso_U_11
_atom_site_aniso_U_22
_atom_site_aniso_U_33
_atom_site_aniso_U_23
_atom_site_aniso_U_13
_atom_site_aniso_U_12
C11 0.0134(13) 0.0314(18) 0.0215(15) 0.0004(13) 0.0009(11) 0.0027(12)
C12 0.0169(15) 0.0363(19) 0.0322(18) -0.0013(14) -0.0010(13) 0.0030(14)
C13 0.0269(17) 0.048(2) 0.0233(16) -0.0060(15) -0.0036(14) 0.0095(16)
C14 0.0307(18) 0.046(2) 0.0176(16) 0.0054(15) 0.0032(13) 0.0156(16)
C15 0.0202(15) 0.0332(19) 0.0253(16) 0.0039(14) 0.0042(12) 0.0109(13)
C16 0.039(2) 0.0314(19) 0.0301(18) 0.0121(15) 0.0087(15) 0.0095(16)
C17 0.0372(19) 0.0222(17) 0.039(2) 0.0089(15) 0.0096(16) 0.0038(15)
N18 0.0238(13) 0.0232(14) 0.0304(14) 0.0019(12) 0.0035(11) 0.0031(11)
C19 0.0331(19) 0.0231(17) 0.041(2) -0.0054(15) -0.0006(15) -0.0032(14)
C21 0.0155(13) 0.0232(15) 0.0165(14) -0.0009(12) 0.0000(11) 0.0006(11)
C22 0.0209(15) 0.0265(17) 0.0221(15) 0.0011(13) 0.0021(12) 0.0046(12)
C23 0.0277(17) 0.0381(19) 0.0182(15) 0.0020(14) -0.0014(13) 0.0041(15)
C24 0.0300(17) 0.038(2) 0.0170(15) -0.0032(13) -0.0025(13) -0.0051(14)
C25 0.0198(15) 0.0257(16) 0.0197(15) -0.0031(12) 0.0025(12) -0.0031(12)
C26 0.0382(19) 0.0257(17) 0.0233(17) -0.0081(14) 0.0009(14) -0.0073(14)
C27 0.0334(18) 0.0206(17) 0.0330(18) -0.0048(14) 0.0036(14) -0.0046(13)
N28 0.0230(13) 0.0163(12) 0.0215(13) 0.0003(10) 0.0042(10) 0.0000(10)
C29 0.0282(16) 0.0194(16) 0.0292(17) 0.0050(13) 0.0013(13) 0.0021(13)
C110 0.0296(18) 0.0274(18) 0.0320(18) -0.0092(15) 0.0020(14) 0.0022(14)
C111 0.0149(14) 0.0285(17) 0.0256(16) -0.0040(13) 0.0003(12) 0.0010(12)
C112 0.0156(14) 0.043(2) 0.0210(15) -0.0041(14) 0.0004(12) 0.0003(14)
C128 0.0127(13) 0.0228(16) 0.0232(15) 0.0004(12) -0.0005(11) -0.0012(11)
C129 0.0147(14) 0.0226(16) 0.0230(16) 0.0004(12) 0.0053(11) 0.0050(11)
C130 0.0137(13) 0.0255(16) 0.0221(15) 0.0019(12) 0.0034(11) 0.0085(12)
C131 0.039(2) 0.054(3) 0.0245(18) -0.0090(17) 0.0015(15) 0.0031(18)
C210 0.0253(16) 0.0257(17) 0.0239(16) 0.0078(13) 0.0038(13) 0.0007(13)
C211 0.0145(13) 0.0233(16) 0.0206(15) 0.0020(12) 0.0022(11) 0.0060(11)
C212 0.0156(14) 0.0315(17) 0.0181(15) 0.0020(12) 0.0019(11) 0.0086(12)
C228 0.0148(13) 0.0192(15) 0.0164(14) -0.0009(11) 0.0020(10) 0.0045(11)
C229 0.0137(13) 0.0165(14) 0.0189(14) -0.0003(11) 0.0039(10) 0.0009(11)
C230 0.0137(13) 0.0217(15) 0.0160(14) -0.0012(11) 0.0016(10) -0.0020(11)
C231 0.0272(17) 0.048(2) 0.0183(16) 0.0051(15) 0.0022(13) 0.0046(15)
I1 0.03357(13) 0.03032(13) 0.03637(13) 0.00860(9) -0.00098(10) 0.00171(10)
I2 0.03898(14) 0.03317(14) 0.06369(18) 0.02022(12) 0.02464(12) 0.01103(11)

loop_
_atom_type_symbol
_atom_type_description
_atom_type_scat_dispersion_real
_atom_type_scat_dispersion_imag
_atom_type_scat_source
C C 0.0033 0.0016 'International Tables Vol C Tables 4.2.6.8 and 6.1.1.4'
H H 0.0000 0.0000 'International Tables Vol C Tables 4.2.6.8 and 6.1.1.4'
N N 0.0061 0.0033 'International Tables Vol C Tables 4.2.6.8 and 6.1.1.4'
I I -0.4742 1.8119 'International Tables Vol C Tables 4.2.6.8 and 6.1.1.4'

loop_
_geom_angle_atom_site_label_1
_geom_angle_atom_site_label_2
_geom_angle_atom_site_label_3
_geom_angle
_geom_angle_site_symmetry_1
_geom_angle_site_symmetry_3
C12 C11 C130 120.6(3) . .
C12 C11 H11 119.7 . .
C130 C11 H11 119.7 . .
C11 C12 C13 120.3(3) . .
C11 C12 H12 119.8 . .
C13 C12 H12 119.8 . .
C14 C13 C12 120.8(3) . .
C14 C13 H13 119.6 . .
C12 C13 H13 119.6 . .
C13 C14 C15 120.6(3) . .
C13 C14 H14 119.7 . .
C15 C14 H14 119.7 . .
C16 C15 C14 123.2(3) . .
C16 C15 C130 118.1(3) . .
C14 C15 C130 118.7(3) . .
C17 C16 C15 120.4(3) . .
C17 C16 H16 119.8 . .
C15 C16 H16 119.8 . .
C16 C17 N18 120.9(3) . .
C16 C17 H17 119.5 . .
N18 C17 H17 119.5 . .
C129 N18 C17 121.8(3) . .
C129 N18 C19 118.7(3) . .
C17 N18 C19 119.4(3) . .
N18 C19 C110 109.8(3) . .
N18 C19 H19A 109.7 . .
C110 C19 H19A 109.7 . .
N18 C19 H19B 109.7 . .
C110 C19 H19B 109.7 . .
H19A C19 H19B 108.2 . .
C22 C21 C230 120.9(3) . .
C22 C21 H21 119.6 . .
C230 C21 H21 119.6 . .
C21 C22 C23 120.4(3) . .
C21 C22 H22 119.8 . .
C23 C22 H22 119.8 . .
C24 C23 C22 120.3(3) . .
C24 C23 H23 119.8 . .
C22 C23 H23 119.8 . .
C23 C24 C25 120.4(3) . .
C23 C24 H24 119.8 . .
C25 C24 H24 119.8 . .
C24 C25 C26 121.8(3) . .
C24 C25 C230 119.7(3) . .
C26 C25 C230 118.4(3) . .
C27 C26 C25 120.0(3) . .
C27 C26 H26 120.0 . .
C25 C26 H26 120.0 . .
C26 C27 N28 120.9(3) . .
C26 C27 H27 119.5 . .
N28 C27 H27 119.5 . .
C229 N28 C27 122.4(3) . .
C229 N28 C29 118.8(3) . .
C27 N28 C29 118.8(3) . .
N28 C29 C210 108.2(2) . .
N28 C29 H29A 110.1 . .
C210 C29 H29A 110.1 . .
N28 C29 H29B 110.1 . .
C210 C29 H29B 110.1 . .
H29A C29 H29B 108.4 . .
C111 C110 C19 108.8(3) . .
C111 C110 H11A 109.9 . .
C19 C110 H11A 109.9 . .
C111 C110 H11B 109.9 . .
C19 C110 H11B 109.9 . .
H11A C110 H11B 108.3 . .
C128 C111 C112 121.1(3) . .
C128 C111 C110 115.9(3) . .
C112 C111 C110 123.0(3) . .
C111 C112 C112 119.41(19) . 4
C111 C112 C131 118.8(3) . .
C112 C112 C131 121.7(2) 4 .
C111 C128 C128 119.20(18) . 4
C111 C128 C129 118.1(3) . .
C128 C128 C129 122.64(17) 4 .
N18 C129 C130 119.1(3) . .
N18 C129 C128 116.4(3) . .
C130 C129 C128 124.4(3) . .
C129 C130 C11 122.9(3) . .
C129 C130 C15 118.2(3) . .
C11 C130 C15 118.9(3) . .
C112 C131 H13A 109.5 . .
C112 C131 H13B 109.5 . .
H13A C131 H13B 109.5 . .
C112 C131 H13C 109.5 . .
H13A C131 H13C 109.5 . .
H13B C131 H13C 109.5 . .
C211 C210 C29 108.3(3) . .
C211 C210 H21A 110.0 . .
C29 C210 H21A 110.0 . .
C211 C210 H21B 110.0 . .
C29 C210 H21B 110.0 . .
H21A C210 H21B 108.4 . .
C212 C211 C228 120.9(3) . .
C212 C211 C210 123.2(3) . .
C228 C211 C210 115.8(3) . .
C211 C212 C212 119.69(18) . 4_655
C211 C212 C231 120.2(3) . .
C212 C212 C231 120.07(19) 4_655 .
C211 C228 C228 119.09(17) . 4_655
C211 C228 C229 117.5(3) . .
C228 C228 C229 123.33(16) 4_655 .
N28 C229 C230 118.6(3) . .
N28 C229 C228 116.4(3) . .
C230 C229 C228 125.0(3) . .
C21 C230 C229 123.3(3) . .
C21 C230 C25 118.1(3) . .
C229 C230 C25 118.6(3) . .
C212 C231 H23A 109.5 . .
C212 C231 H23B 109.5 . .
H23A C231 H23B 109.5 . .
C212 C231 H23C 109.5 . .
H23A C231 H23C 109.5 . .
H23B C231 H23C 109.5 . .

loop_
_geom_bond_atom_site_label_1
_geom_bond_atom_site_label_2
_geom_bond_distance
_geom_bond_site_symmetry_2
C11 C12 1.366(4) .
C11 C130 1.421(4) .
C11 H11 0.9500 .
C12 C13 1.411(5) .
C12 H12 0.9500 .
C13 C14 1.366(5) .
C13 H13 0.9500 .
C14 C15 1.418(5) .
C14 H14 0.9500 .
C15 C16 1.405(5) .
C15 C130 1.432(4) .
C16 C17 1.349(5) .
C16 H16 0.9500 .
C17 N18 1.363(4) .
C17 H17 0.9500 .
N18 C129 1.345(4) .
N18 C19 1.490(4) .
C19 C110 1.511(5) .
C19 H19A 0.9900 .
C19 H19B 0.9900 .
C21 C22 1.368(4) .
C21 C230 1.420(4) .
C21 H21 0.9500 .
C22 C23 1.415(4) .
C22 H22 0.9500 .
C23 C24 1.368(5) .
C23 H23 0.9500 .
C24 C25 1.410(5) .
C24 H24 0.9500 .
C25 C26 1.412(5) .
C25 C230 1.428(4) .
C26 C27 1.350(5) .
C26 H26 0.9500 .
C27 N28 1.365(4) .
C27 H27 0.9500 .
N28 C229 1.348(4) .
N28 C29 1.481(4) .
C29 C210 1.514(4) .
C29 H29A 0.9900 .
C29 H29B 0.9900 .
C110 C111 1.510(5) .
C110 H11A 0.9900 .
C110 H11B 0.9900 .
C111 C128 1.398(4) .
C111 C112 1.400(5) .
C112 C112 1.409(7) 4
C112 C131 1.507(5) .
C128 C128 1.411(6) 4
C128 C129 1.480(4) .
C129 C130 1.416(4) .
C131 H13A 0.9800 .
C131 H13B 0.9800 .
C131 H13C 0.9800 .
C210 C211 1.509(4) .
C210 H21A 0.9900 .
C210 H21B 0.9900 .
C211 C212 1.399(4) .
C211 C228 1.403(4) .
C212 C212 1.399(6) 4_655
C212 C231 1.507(4) .
C228 C228 1.413(6) 4_655
C228 C229 1.476(4) .
C229 C230 1.421(4) .
C231 H23A 0.9800 .
C231 H23B 0.9800 .
C231 H23C 0.9800 .
